data_4303492
loop_
_publ_author_name
'Carole Baffert'
'Maylis Orio'
'Dimitrios A. Pantazis'
'Carole Duboc'
'Allan G. Blackman'
'Genevi\`eve Blondin'
'Frank Neese'
'Alain Deronzier'
'Marie-No\"elle Collomb'

_publ_section_title
;
Trinuclear Terpyridine Frustrated Spin System with a MnIV3O4 Core:
Synthesis, Physical Characterization, and Quantum Chemical Modeling of Its
Magnetic Properties
;
_journal_name_full 'Inorganic Chemistry'
_journal_page_first 10281
_journal_page_last 10288
_journal_paper_doi 10.1021/ic901409y
_journal_volume 48
_journal_year 2009
_chemical_formula_sum 'C45 H35 Mn3 N9 O28.54 S4'
_chemical_formula_weight 1451.48
_chemical_name_systematic
;
 ?
;
_space_group_IT_number 14
_symmetry_cell_setting monoclinic
_symmetry_space_group_name_Hall '-P 2yn'
_symmetry_space_group_name_H-M 'P 1 21/n 1'
_atom_sites_solution_hydrogens geom
_atom_sites_solution_primary direct
_atom_sites_solution_secondary difmap
_audit_creation_method SHELXL-97
_cell_angle_alpha 90.000
_cell_angle_beta 92.045(5)
_cell_angle_gamma 90.000
_cell_formula_units_Z 4
_cell_length_a 14.251(5)
_cell_length_b 15.245(5)
_cell_length_c 24.672(5)
_cell_measurement_reflns_used 5193
_cell_measurement_temperature 85(2)
_cell_measurement_theta_max 23.73
_cell_measurement_theta_min 2.53
_cell_volume 5357(3)
_computing_cell_refinement 'ApexII and SAINT (Bruker, 2001)'
_computing_data_collection 'ApexII (Bruker, 2004)'
_computing_data_reduction SAINT
_computing_molecular_graphics 'WinGX (Farrugia, 1999)'
_computing_publication_material WinGX
_computing_structure_refinement 'SHELXL-97 (Sheldrick, 1997)'
_computing_structure_solution 'SIR97 (Altomare et al., 1997)'
_diffrn_ambient_temperature 85(2)
_diffrn_measured_fraction_theta_full 0.995
_diffrn_measured_fraction_theta_max 0.995
_diffrn_measurement_device_type 'Bruker Kappa ApexII area detector'
_diffrn_measurement_method 'phi and omega scans'
_diffrn_radiation_monochromator graphite
_diffrn_radiation_source 'fine-focus sealed tube'
_diffrn_radiation_type MoK\a
_diffrn_radiation_wavelength 0.71069
_diffrn_reflns_av_R_equivalents 0.0760
_diffrn_reflns_av_sigmaI/netI 0.0538
_diffrn_reflns_limit_h_max 16
_diffrn_reflns_limit_h_min -16
_diffrn_reflns_limit_k_max 14
_diffrn_reflns_limit_k_min -17
_diffrn_reflns_limit_l_max 27
_diffrn_reflns_limit_l_min -27
_diffrn_reflns_number 45791
_diffrn_reflns_theta_full 23.75
_diffrn_reflns_theta_max 23.75
_diffrn_reflns_theta_min 1.63
_exptl_absorpt_coefficient_mu 0.958
_exptl_absorpt_correction_T_max 1.000000
_exptl_absorpt_correction_T_min 0.735891
_exptl_absorpt_correction_type empirical
_exptl_absorpt_process_details SADABS
_exptl_crystal_colour brown
_exptl_crystal_density_diffrn 1.800
_exptl_crystal_density_meas ?
_exptl_crystal_density_method .
_exptl_crystal_description rod
_exptl_crystal_F_000 2941
_exptl_crystal_size_max 0.2
_exptl_crystal_size_mid 0.1
_exptl_crystal_size_min 0.02
_refine_diff_density_max 1.084
_refine_diff_density_min -0.994
_refine_diff_density_rms 0.134
_refine_ls_extinction_method none
_refine_ls_goodness_of_fit_ref 1.157
_refine_ls_hydrogen_treatment mixed
_refine_ls_matrix_type full
_refine_ls_number_parameters 859
_refine_ls_number_reflns 8132
_refine_ls_number_restraints 0
_refine_ls_restrained_S_all 1.157
_refine_ls_R_factor_all 0.1043
_refine_ls_R_factor_gt 0.0852
_refine_ls_shift/su_max 0.001
_refine_ls_shift/su_mean 0.000
_refine_ls_structure_factor_coef Fsqd
_refine_ls_weighting_details 'calc w=1/[\s^2^(Fo^2^)+(0.0647P)^2^+44.7658P] where P=(Fo^2^+2Fc^2^)/3'
_refine_ls_weighting_scheme calc
_refine_ls_wR_factor_gt 0.1901
_refine_ls_wR_factor_ref 0.2053
_reflns_number_gt 6696
_reflns_number_total 8132
_reflns_threshold_expression >2sigma(I)
_cod_data_source_file ic901409y_si_001.cif
_cod_data_source_block agbmn
_cod_database_code 4303492

loop_
_symmetry_equiv_pos_as_xyz
'x, y, z'
'-x+1/2, y+1/2, -z+1/2'
'-x, -y, -z'
'x-1/2, -y-1/2, z-1/2'

loop_
_atom_site_label
_atom_site_type_symbol
_atom_site_fract_x
_atom_site_fract_y
_atom_site_fract_z
_atom_site_U_iso_or_equiv
_atom_site_adp_type
_atom_site_occupancy
_atom_site_symmetry_multiplicity
_atom_site_calc_flag
_atom_site_refinement_flags
_atom_site_disorder_assembly
_atom_site_disorder_group
Mn1 Mn -0.04245(7) 0.37557(7) 0.72280(4) 0.0193(3) Uani 1 1 d . . .
Mn2 Mn 0.16578(8) 0.29337(7) 0.73323(4) 0.0169(3) Uani 1 1 d . . .
Mn3 Mn 0.16181(8) 0.46894(7) 0.73358(5) 0.0205(3) Uani 1 1 d . . .
S1 S 0.58341(19) 0.14112(15) 0.55937(9) 0.0419(6) Uani 1 1 d . . .
S5 S -0.12431(19) 0.62232(15) 0.59131(8) 0.0413(6) Uani 1 1 d . . .
S2 S 0.62979(16) 0.38493(14) 0.59563(10) 0.0410(6) Uani 1 1 d . . .
S7 S -0.11278(19) 0.87558(18) 0.60381(12) 0.0553(7) Uani 1 1 d . A .
O4 O 0.0391(3) 0.2888(3) 0.7271(2) 0.0217(11) Uani 1 1 d . . .
O3 O 0.0346(3) 0.4659(3) 0.72529(19) 0.0210(11) Uani 1 1 d . . .
O16 O 0.5748(4) 0.1301(4) 0.6170(2) 0.0319(13) Uani 1 1 d . . .
O5 O 0.1583(4) 0.1997(3) 0.78770(19) 0.0223(11) Uani 1 1 d . . .
O8 O 0.1673(4) 0.5614(3) 0.6772(2) 0.0287(13) Uani 1 1 d . . .
N5 N 0.2281(5) 0.2290(4) 0.6356(2) 0.0238(15) Uani 1 1 d . . .
O1 O 0.1841(3) 0.3816(3) 0.68580(19) 0.0204(11) Uani 1 1 d . . .
O7 O 0.1548(4) 0.5591(3) 0.7911(2) 0.0269(12) Uani 1 1 d . . .
O2 O 0.1735(3) 0.3809(3) 0.78306(19) 0.0204(11) Uani 1 1 d . . .
O10 O 0.5789(4) 0.3614(4) 0.6433(2) 0.0423(16) Uani 1 1 d . . .
O6 O 0.1746(4) 0.2031(3) 0.6766(2) 0.0228(12) Uani 1 1 d . . .
N6 N 0.1940(4) 0.2269(4) 0.8355(2) 0.0221(14) Uani 1 1 d . . .
O25 O -0.1283(4) 0.5962(4) 0.6468(2) 0.0405(15) Uani 1 1 d . A .
O11 O 0.7220(4) 0.4198(4) 0.6050(3) 0.058(2) Uani 1 1 d . . .
O9 O -0.1484(4) 0.4639(4) 0.7176(2) 0.0260(13) Uani 1 1 d . . .
O13 O 0.6584(4) 0.2927(4) 0.5662(3) 0.0423(16) Uani 1 1 d . . .
O14 O 0.5718(5) 0.2484(4) 0.5466(2) 0.0409(15) Uani 1 1 d . . .
N4 N 0.3070(4) 0.2649(4) 0.7432(2) 0.0165(13) Uani 1 1 d . . .
O12 O 0.5705(5) 0.4307(5) 0.5570(3) 0.060(2) Uani 1 1 d . . .
O21 O -0.1271(5) 0.7739(5) 0.6285(3) 0.0501(17) Uani 1 1 d . . .
N3 N -0.0557(4) 0.3556(4) 0.6426(2) 0.0235(14) Uani 1 1 d . . .
N8 N 0.1992(5) 0.5382(4) 0.8384(3) 0.0340(18) Uani 1 1 d . . .
O30 O 0.6831(4) 0.4036(5) 0.7388(3) 0.059(2) Uani 1 1 d . . .
C35 C 0.2830(5) 0.2538(5) 0.8414(3) 0.0213(16) Uani 1 1 d . . .
N9 N 0.2208(6) 0.5381(4) 0.6349(3) 0.038(2) Uani 1 1 d . . .
O17 O 0.6770(6) 0.1185(5) 0.5413(3) 0.067(2) Uani 1 1 d . . .
O15 O 0.5063(7) 0.1128(5) 0.5280(3) 0.070(2) Uani 1 1 d . . .
C36 C 0.3451(5) 0.2513(5) 0.7939(3) 0.0190(16) Uani 1 1 d . . .
C40 C 0.3619(5) 0.2530(4) 0.7004(3) 0.0184(16) Uani 1 1 d . . .
N1 N -0.1384(4) 0.2807(4) 0.7197(2) 0.0237(14) Uani 1 1 d . . .
C45 C 0.1876(7) 0.2245(5) 0.5856(3) 0.031(2) Uani 1 1 d . . .
H45 H 0.1255 0.2067 0.5807 0.038 Uiso 1 1 calc R . .
C42 C 0.3687(7) 0.2795(5) 0.6002(3) 0.032(2) Uani 1 1 d . . .
H42 H 0.4304 0.2983 0.6053 0.038 Uiso 1 1 calc R . .
C34 C 0.3161(6) 0.2809(5) 0.8924(3) 0.033(2) Uani 1 1 d . . .
H34 H 0.3774 0.3009 0.8972 0.040 Uiso 1 1 calc R . .
O19 O -0.1826(6) 0.8856(5) 0.5619(3) 0.074(2) Uani 1 1 d . . .
C38 C 0.4964(6) 0.2256(5) 0.7589(4) 0.033(2) Uani 1 1 d . . .
H38 H 0.5604 0.2156 0.7643 0.039 Uiso 1 1 calc R . .
C29 C 0.2255(10) 0.5289(6) 0.5395(4) 0.063(4) Uani 1 1 d . . .
H29 H 0.1975 0.5376 0.5053 0.075 Uiso 1 1 calc R . .
C31 C 0.1354(6) 0.2235(5) 0.8783(3) 0.0282(19) Uani 1 1 d . . .
H31 H 0.0739 0.2040 0.8731 0.034 Uiso 1 1 calc R . .
N2 N -0.0705(4) 0.3641(4) 0.8018(2) 0.0222(14) Uani 1 1 d . . .
N7 N 0.3034(5) 0.4995(4) 0.7419(4) 0.0366(19) Uani 1 1 d . . .
C1 C -0.0324(6) 0.4150(5) 0.8406(3) 0.0288(18) Uani 1 1 d . . .
H1 H 0.0052 0.4621 0.8312 0.035 Uiso 1 1 calc R . .
C37 C 0.4389(5) 0.2326(5) 0.8022(3) 0.0277(18) Uani 1 1 d . . .
H37 H 0.4635 0.2246 0.8373 0.033 Uiso 1 1 calc R . .
C5 C -0.1285(5) 0.2967(5) 0.8143(3) 0.0258(18) Uani 1 1 d . . .
C10 C -0.1608(5) 0.2439(6) 0.6720(3) 0.0287(19) Uani 1 1 d . . .
C39 C 0.4568(5) 0.2338(5) 0.7067(3) 0.0272(18) Uani 1 1 d . . .
H39 H 0.4934 0.2265 0.6766 0.033 Uiso 1 1 calc R . .
C3 C -0.1041(6) 0.3309(6) 0.9086(3) 0.034(2) Uani 1 1 d . . .
H3 H -0.1143 0.3190 0.9449 0.041 Uiso 1 1 calc R . .
C12 C -0.1153(6) 0.2595(7) 0.5740(3) 0.041(2) Uani 1 1 d . . .
H12 H -0.1529 0.2124 0.5631 0.049 Uiso 1 1 calc R . .
C6 C -0.1680(5) 0.2479(5) 0.7674(3) 0.0239(17) Uani 1 1 d . . .
C16 C 0.1483(7) 0.5461(5) 0.8845(3) 0.036(2) Uani 1 1 d . . .
H16 H 0.0860 0.5641 0.8818 0.043 Uiso 1 1 calc R . .
C23 C 0.4947(8) 0.5337(7) 0.7504(9) 0.096(6) Uani 1 1 d . . .
H23 H 0.5592 0.5426 0.7536 0.115 Uiso 1 1 calc R . .
C11 C -0.1121(5) 0.2865(5) 0.6272(3) 0.0266(18) Uani 1 1 d . . .
O28 O 0.4751(7) 0.3769(6) 0.4510(5) 0.088(3) Uani 1 1 d . . .
C7 C -0.2285(6) 0.1775(5) 0.7667(3) 0.0308(19) Uani 1 1 d . . .
H7 H -0.2512 0.1552 0.7988 0.037 Uiso 1 1 calc R . .
C41 C 0.3183(6) 0.2557(5) 0.6448(3) 0.0250(18) Uani 1 1 d . . .
C20 C 0.2893(6) 0.5103(5) 0.8412(4) 0.039(2) Uani 1 1 d . . .
C14 C -0.0081(6) 0.3729(6) 0.5522(3) 0.039(2) Uani 1 1 d . . .
H14 H 0.0262 0.4032 0.5269 0.047 Uiso 1 1 calc R . .
C9 C -0.2208(6) 0.1729(6) 0.6686(4) 0.038(2) Uani 1 1 d . . .
H9 H -0.2377 0.1476 0.6354 0.045 Uiso 1 1 calc R . .
C8 C -0.2552(6) 0.1403(6) 0.7170(4) 0.039(2) Uani 1 1 d . . .
H8 H -0.2966 0.0931 0.7159 0.047 Uiso 1 1 calc R . .
C30 C 0.1762(8) 0.5491(5) 0.5862(4) 0.045(3) Uani 1 1 d . . .
H30 H 0.1147 0.5694 0.5836 0.054 Uiso 1 1 calc R . .
C2 C -0.0480(6) 0.3985(5) 0.8946(3) 0.0316(19) Uani 1 1 d . . .
H2 H -0.0200 0.4338 0.9213 0.038 Uiso 1 1 calc R . .
C26 C 0.3102(7) 0.5087(5) 0.6433(5) 0.046(3) Uani 1 1 d . . .
C33 C 0.2578(7) 0.2779(6) 0.9359(3) 0.040(2) Uani 1 1 d . . .
H33 H 0.2801 0.2957 0.9701 0.048 Uiso 1 1 calc R . .
C17 C 0.1879(8) 0.5279(5) 0.9337(4) 0.047(3) Uani 1 1 d . . .
H17 H 0.1527 0.5343 0.9645 0.056 Uiso 1 1 calc R . .
C24 C 0.4516(8) 0.5242(6) 0.7016(7) 0.075(5) Uani 1 1 d . . .
H24 H 0.4865 0.5284 0.6706 0.090 Uiso 1 1 calc R . .
C15 C -0.0049(6) 0.3988(6) 0.6064(3) 0.032(2) Uani 1 1 d . . .
H15 H 0.0323 0.4460 0.6175 0.039 Uiso 1 1 calc R . .
C4 C -0.1466(6) 0.2789(6) 0.8674(3) 0.034(2) Uani 1 1 d . . .
H4 H -0.1865 0.2331 0.8761 0.041 Uiso 1 1 calc R . .
C43 C 0.3297(8) 0.2759(6) 0.5486(3) 0.043(2) Uani 1 1 d . . .
H43 H 0.3644 0.2931 0.5192 0.052 Uiso 1 1 calc R . .
C19 C 0.3283(8) 0.4915(5) 0.8947(6) 0.066(4) Uani 1 1 d . . .
H19 H 0.3902 0.4726 0.8987 0.080 Uiso 1 1 calc R . .
C44 C 0.2413(8) 0.2475(5) 0.5407(3) 0.038(2) Uani 1 1 d . . .
H44 H 0.2153 0.2429 0.5057 0.046 Uiso 1 1 calc R . .
C32 C 0.1682(7) 0.2493(6) 0.9291(3) 0.037(2) Uani 1 1 d . . .
H32 H 0.1291 0.2470 0.9585 0.045 Uiso 1 1 calc R . .
C13 C -0.0617(7) 0.3032(7) 0.5367(3) 0.048(3) Uani 1 1 d . . .
H13 H -0.0626 0.2846 0.5008 0.057 Uiso 1 1 calc R . .
C27 C 0.3565(9) 0.4856(6) 0.5959(6) 0.074(5) Uani 1 1 d . . .
H27 H 0.4168 0.4624 0.5990 0.089 Uiso 1 1 calc R . .
O20 O -0.0200(6) 0.8801(8) 0.5871(6) 0.133(5) Uani 1 1 d . . .
C21 C 0.3453(6) 0.5116(5) 0.7909(5) 0.050(3) Uani 1 1 d . . .
O18 O -0.1333(11) 0.9189(6) 0.6526(4) 0.135(5) Uani 1 1 d . . .
C22 C 0.4409(7) 0.5299(6) 0.7960(6) 0.068(4) Uani 1 1 d . . .
H22 H 0.4688 0.5396 0.8301 0.082 Uiso 1 1 calc R . .
C18 C 0.2766(10) 0.5008(7) 0.9389(5) 0.059(3) Uani 1 1 d . . .
H18 H 0.3029 0.4883 0.9731 0.071 Uiso 1 1 calc R . .
C25 C 0.3549(6) 0.5079(5) 0.6963(5) 0.050(3) Uani 1 1 d . . .
C28 C 0.3146(10) 0.4966(7) 0.5445(6) 0.081(5) Uani 1 1 d . . .
H28 H 0.3472 0.4819 0.5137 0.097 Uiso 1 1 calc R . .
O22A O -0.0800(7) 0.7169(6) 0.5887(4) 0.038(3) Uani 0.648(11) 1 d P A 1
O23A O -0.2252(7) 0.6344(6) 0.5693(4) 0.040(3) Uani 0.648(11) 1 d P A 1
O24A O -0.0704(8) 0.5720(6) 0.5592(4) 0.045(3) Uani 0.648(11) 1 d P A 1
O22B O -0.1626(11) 0.7186(12) 0.5806(6) 0.035(5) Uani 0.352(11) 1 d P A 2
O23B O -0.1532(12) 0.5787(12) 0.5444(6) 0.040(5) Uani 0.352(11) 1 d P A 2
O24B O -0.0106(11) 0.6386(11) 0.5831(6) 0.034(5) Uani 0.352(11) 1 d P A 2
O27 O 0.0029(10) 0.9108(9) 0.4726(7) 0.145(9) Uani 0.88(3) 1 d P . .
O26 O 0.3135(16) 0.4395(13) 1.0506(8) 0.052(9) Uani 0.32(2) 1 d P . .
O29 O 0.4282(17) 0.3933(16) 0.4087(11) 0.066(11) Uani 0.34(3) 1 d P . .
H9A H -0.207(8) 0.440(7) 0.715(4) 0.06(3) Uiso 1 1 d . . .
H9B H -0.148(6) 0.487(6) 0.692(4) 0.03(3) Uiso 1 1 d . . .

loop_
_atom_site_aniso_label
_atom_site_aniso_U_11
_atom_site_aniso_U_22
_atom_site_aniso_U_33
_atom_site_aniso_U_23
_atom_site_aniso_U_13
_atom_site_aniso_U_12
Mn1 0.0187(6) 0.0239(6) 0.0158(6) 0.0028(5) 0.0058(4) 0.0012(5)
Mn2 0.0194(6) 0.0150(6) 0.0166(6) 0.0016(4) 0.0060(4) -0.0006(4)
Mn3 0.0206(6) 0.0146(6) 0.0269(6) 0.0019(5) 0.0085(5) 0.0005(5)
S1 0.0686(17) 0.0377(13) 0.0208(11) -0.0005(9) 0.0218(11) 0.0027(12)
S5 0.0669(16) 0.0372(13) 0.0199(11) 0.0048(9) 0.0045(10) 0.0105(12)
S2 0.0357(13) 0.0308(12) 0.0580(15) 0.0119(11) 0.0249(11) 0.0029(10)
S7 0.0462(15) 0.0522(16) 0.0668(18) -0.0108(14) -0.0059(13) -0.0088(13)
O4 0.021(3) 0.018(3) 0.026(3) 0.003(2) 0.008(2) -0.001(2)
O3 0.022(3) 0.021(3) 0.020(3) 0.000(2) 0.005(2) 0.003(2)
O16 0.037(3) 0.039(3) 0.020(3) 0.003(2) 0.011(2) -0.004(3)
O5 0.029(3) 0.022(3) 0.016(3) 0.000(2) 0.007(2) -0.003(2)
O8 0.030(3) 0.020(3) 0.037(3) 0.006(2) 0.026(3) 0.004(2)
N5 0.033(4) 0.021(3) 0.018(3) -0.005(3) 0.009(3) 0.004(3)
O1 0.029(3) 0.013(2) 0.020(3) 0.004(2) 0.009(2) 0.002(2)
O7 0.024(3) 0.023(3) 0.033(3) -0.002(2) 0.000(2) 0.001(2)
O2 0.025(3) 0.019(3) 0.017(3) -0.001(2) 0.005(2) 0.003(2)
O10 0.045(4) 0.040(4) 0.043(4) -0.002(3) 0.025(3) -0.011(3)
O6 0.031(3) 0.017(3) 0.021(3) -0.001(2) 0.007(2) -0.004(2)
N6 0.029(4) 0.020(3) 0.018(3) -0.002(3) 0.009(3) 0.004(3)
O25 0.056(4) 0.043(4) 0.024(3) 0.010(3) 0.018(3) 0.008(3)
O11 0.033(4) 0.046(4) 0.098(6) 0.016(4) 0.030(4) -0.001(3)
O9 0.027(3) 0.034(3) 0.018(3) 0.006(3) 0.008(2) 0.007(3)
O13 0.040(4) 0.043(4) 0.045(4) 0.009(3) 0.023(3) 0.006(3)
O14 0.053(4) 0.044(4) 0.026(3) 0.005(3) 0.010(3) 0.007(3)
N4 0.018(3) 0.013(3) 0.019(3) -0.002(2) 0.003(3) -0.003(2)
O12 0.048(4) 0.053(4) 0.081(5) 0.030(4) 0.029(4) 0.014(3)
O21 0.056(4) 0.058(4) 0.037(4) -0.011(3) 0.004(3) 0.003(3)
N3 0.019(3) 0.036(4) 0.016(3) 0.006(3) 0.005(3) 0.003(3)
N8 0.036(4) 0.013(3) 0.052(5) -0.006(3) -0.018(4) -0.001(3)
O30 0.025(3) 0.083(5) 0.071(5) -0.012(4) 0.017(3) -0.006(3)
C35 0.030(4) 0.015(4) 0.020(4) 0.002(3) 0.002(3) 0.003(3)
N9 0.062(5) 0.010(3) 0.044(5) 0.006(3) 0.042(4) 0.003(3)
O17 0.092(6) 0.051(4) 0.060(5) 0.008(4) 0.052(4) 0.020(4)
O15 0.121(7) 0.054(5) 0.036(4) 0.002(3) -0.002(4) -0.015(5)
C36 0.026(4) 0.020(4) 0.011(4) 0.005(3) 0.000(3) -0.004(3)
C40 0.028(4) 0.013(4) 0.015(4) -0.001(3) 0.007(3) -0.002(3)
N1 0.017(3) 0.032(4) 0.023(4) 0.002(3) 0.002(3) 0.002(3)
C45 0.052(6) 0.023(4) 0.020(4) -0.002(3) 0.000(4) -0.002(4)
C42 0.049(5) 0.021(4) 0.025(5) -0.001(3) 0.015(4) 0.002(4)
C34 0.043(5) 0.029(5) 0.027(5) -0.007(4) -0.008(4) 0.008(4)
O19 0.061(5) 0.079(6) 0.081(6) 0.027(5) -0.017(4) -0.008(4)
C38 0.023(4) 0.031(5) 0.044(5) 0.008(4) 0.008(4) -0.006(4)
C29 0.122(11) 0.016(5) 0.054(7) 0.011(4) 0.061(7) 0.003(6)
C31 0.035(5) 0.023(4) 0.028(5) 0.006(3) 0.019(4) 0.007(4)
N2 0.024(3) 0.024(3) 0.019(3) 0.005(3) 0.006(3) 0.001(3)
N7 0.022(4) 0.010(3) 0.079(6) 0.003(3) 0.016(4) 0.003(3)
C1 0.032(5) 0.033(4) 0.022(4) -0.004(4) 0.014(4) -0.003(4)
C37 0.025(4) 0.024(4) 0.034(5) 0.006(3) -0.005(4) -0.002(3)
C5 0.022(4) 0.037(5) 0.019(4) 0.002(3) 0.005(3) 0.000(3)
C10 0.022(4) 0.046(5) 0.019(4) -0.001(4) 0.005(3) -0.002(4)
C39 0.026(4) 0.023(4) 0.034(5) 0.000(3) 0.016(4) 0.001(3)
C3 0.035(5) 0.048(5) 0.021(4) 0.000(4) 0.006(4) -0.002(4)
C12 0.035(5) 0.068(7) 0.021(5) -0.014(4) 0.009(4) -0.007(5)
C6 0.018(4) 0.037(5) 0.017(4) 0.008(3) 0.008(3) 0.001(3)
C16 0.050(6) 0.021(4) 0.037(5) -0.004(4) 0.001(4) -0.003(4)
C23 0.020(6) 0.015(5) 0.25(2) -0.009(8) -0.003(10) 0.000(4)
C11 0.022(4) 0.043(5) 0.015(4) 0.002(3) 0.005(3) 0.001(4)
O28 0.090(7) 0.080(7) 0.096(8) -0.007(6) 0.033(6) 0.008(5)
C7 0.027(4) 0.038(5) 0.028(5) 0.006(4) 0.008(4) -0.006(4)
C41 0.042(5) 0.011(4) 0.023(4) -0.004(3) 0.008(4) 0.001(3)
C20 0.037(5) 0.018(4) 0.062(6) -0.012(4) -0.014(5) -0.003(4)
C14 0.040(5) 0.059(6) 0.019(4) 0.009(4) 0.012(4) 0.000(5)
C9 0.028(5) 0.050(6) 0.035(5) -0.007(4) 0.005(4) -0.006(4)
C8 0.025(5) 0.049(6) 0.043(5) 0.002(4) 0.009(4) -0.012(4)
C30 0.075(7) 0.012(4) 0.050(6) 0.003(4) 0.045(6) 0.005(4)
C2 0.043(5) 0.036(5) 0.015(4) -0.005(3) 0.004(4) -0.002(4)
C26 0.039(6) 0.021(4) 0.082(8) 0.003(5) 0.046(6) 0.003(4)
C33 0.071(7) 0.038(5) 0.010(4) 0.000(4) 0.005(4) 0.018(5)
C17 0.070(7) 0.022(5) 0.047(6) -0.006(4) -0.032(5) 0.003(5)
C24 0.032(6) 0.018(5) 0.177(15) -0.002(7) 0.050(8) -0.001(5)
C15 0.032(5) 0.042(5) 0.024(4) 0.010(4) 0.009(4) 0.004(4)
C4 0.032(5) 0.045(5) 0.026(5) 0.000(4) 0.011(4) -0.009(4)
C43 0.079(8) 0.028(5) 0.024(5) 0.005(4) 0.021(5) -0.001(5)
C19 0.054(7) 0.008(4) 0.133(12) -0.007(6) -0.058(8) 0.005(4)
C44 0.077(7) 0.026(5) 0.011(4) -0.003(3) 0.005(4) 0.010(5)
C32 0.063(7) 0.035(5) 0.014(4) 0.009(4) 0.014(4) 0.008(5)
C13 0.050(6) 0.082(8) 0.012(4) 0.006(5) 0.010(4) -0.002(6)
C27 0.088(9) 0.018(5) 0.123(12) 0.014(6) 0.086(9) 0.000(5)
O20 0.040(5) 0.145(10) 0.214(14) 0.078(9) 0.012(7) -0.022(6)
C21 0.024(5) 0.016(4) 0.108(9) 0.000(5) -0.022(6) 0.004(4)
O18 0.285(17) 0.063(6) 0.060(6) -0.024(5) 0.021(8) -0.027(8)
C22 0.022(6) 0.033(6) 0.148(13) -0.014(7) -0.008(7) 0.002(4)
C18 0.093(10) 0.036(6) 0.046(7) -0.004(5) -0.022(7) 0.004(6)
C25 0.028(5) 0.014(4) 0.108(10) -0.001(5) 0.020(6) 0.004(4)
C28 0.125(12) 0.026(5) 0.100(11) 0.022(6) 0.102(10) 0.012(6)
O22A 0.040(7) 0.042(6) 0.034(5) -0.004(4) 0.009(4) 0.008(4)
O23A 0.043(6) 0.037(6) 0.040(6) 0.004(4) -0.003(4) 0.006(4)
O24A 0.063(8) 0.048(6) 0.027(5) 0.004(4) 0.018(5) 0.020(5)
O22B 0.018(10) 0.066(12) 0.020(8) -0.004(8) -0.004(7) 0.002(8)
O23B 0.035(12) 0.063(12) 0.021(9) 0.002(8) -0.021(7) -0.015(9)
O24B 0.029(9) 0.052(11) 0.020(8) 0.005(8) 0.008(7) -0.008(8)
O27 0.122(13) 0.102(11) 0.215(19) -0.012(10) 0.058(11) 0.014(9)
O26 0.071(17) 0.042(14) 0.044(14) 0.002(10) 0.018(11) -0.002(11)
O29 0.067(18) 0.068(17) 0.062(19) -0.016(13) 0.003(13) -0.009(12)

loop_
_atom_type_symbol
_atom_type_description
_atom_type_scat_dispersion_real
_atom_type_scat_dispersion_imag
_atom_type_scat_source
C C 0.0033 0.0016 'International Tables Vol C Tables 4.2.6.8 and 6.1.1.4'
H H 0.0000 0.0000 'International Tables Vol C Tables 4.2.6.8 and 6.1.1.4'
N N 0.0061 0.0033 'International Tables Vol C Tables 4.2.6.8 and 6.1.1.4'
O O 0.0106 0.0060 'International Tables Vol C Tables 4.2.6.8 and 6.1.1.4'
S S 0.1246 0.1234 'International Tables Vol C Tables 4.2.6.8 and 6.1.1.4'
Mn Mn 0.3368 0.7283 'International Tables Vol C Tables 4.2.6.8 and 6.1.1.4'

loop_
_geom_angle_atom_site_label_1
_geom_angle_atom_site_label_2
_geom_angle_atom_site_label_3
_geom_angle
_geom_angle_site_symmetry_1
_geom_angle_site_symmetry_3
_geom_angle_publ_flag
O3 Mn1 O4 100.1(2) . . ?
O3 Mn1 N1 175.2(2) . . ?
O4 Mn1 N1 84.7(2) . . ?
O3 Mn1 N3 100.9(2) . . ?
O4 Mn1 N3 89.0(2) . . ?
N1 Mn1 N3 79.1(3) . . ?
O3 Mn1 N2 100.3(2) . . ?
O4 Mn1 N2 91.8(2) . . ?
N1 Mn1 N2 79.3(2) . . ?
N3 Mn1 N2 158.2(3) . . ?
O3 Mn1 O9 86.8(2) . . ?
O4 Mn1 O9 173.0(3) . . ?
N1 Mn1 O9 88.4(3) . . ?
N3 Mn1 O9 89.7(2) . . ?
N2 Mn1 O9 86.9(2) . . ?
O3 Mn1 Mn2 74.36(16) . . ?
O4 Mn1 Mn2 25.77(16) . . ?
N1 Mn1 Mn2 110.46(18) . . ?
N3 Mn1 Mn2 94.22(17) . . ?
N2 Mn1 Mn2 95.92(18) . . ?
O9 Mn1 Mn2 161.2(2) . . ?
O4 Mn2 O1 98.1(2) . . ?
O4 Mn2 O2 97.0(2) . . ?
O1 Mn2 O2 83.4(2) . . ?
O4 Mn2 O5 87.2(2) . . ?
O1 Mn2 O5 174.4(2) . . ?
O2 Mn2 O5 94.3(2) . . ?
O4 Mn2 O6 90.1(2) . . ?
O1 Mn2 O6 92.7(2) . . ?
O2 Mn2 O6 172.3(2) . . ?
O5 Mn2 O6 89.1(2) . . ?
O4 Mn2 N4 165.5(2) . . ?
O1 Mn2 N4 94.1(2) . . ?
O2 Mn2 N4 92.2(2) . . ?
O5 Mn2 N4 80.9(2) . . ?
O6 Mn2 N4 81.4(2) . . ?
O4 Mn2 Mn3 90.99(16) . . ?
O1 Mn2 Mn3 42.41(15) . . ?
O2 Mn2 Mn3 42.56(15) . . ?
O5 Mn2 Mn3 136.24(15) . . ?
O6 Mn2 Mn3 134.66(15) . . ?
N4 Mn2 Mn3 103.34(16) . . ?
O4 Mn2 Mn1 25.07(15) . . ?
O1 Mn2 Mn1 79.22(16) . . ?
O2 Mn2 Mn1 78.54(16) . . ?
O5 Mn2 Mn1 105.34(15) . . ?
O6 Mn2 Mn1 107.27(16) . . ?
N4 Mn2 Mn1 169.10(16) . . ?
Mn3 Mn2 Mn1 65.92(4) . . ?
O1 Mn3 O2 83.2(2) . . ?
O1 Mn3 O3 96.1(2) . . ?
O2 Mn3 O3 97.1(2) . . ?
O1 Mn3 O7 171.7(2) . . ?
O2 Mn3 O7 92.1(2) . . ?
O3 Mn3 O7 91.3(2) . . ?
O1 Mn3 O8 93.1(2) . . ?
O2 Mn3 O8 172.1(2) . . ?
O3 Mn3 O8 90.2(2) . . ?
O7 Mn3 O8 90.7(2) . . ?
O1 Mn3 N7 92.1(3) . . ?
O2 Mn3 N7 91.9(3) . . ?
O3 Mn3 N7 168.5(2) . . ?
O7 Mn3 N7 81.2(3) . . ?
O8 Mn3 N7 81.2(3) . . ?
O1 Mn3 Mn2 42.26(15) . . ?
O2 Mn3 Mn2 42.50(15) . . ?
O3 Mn3 Mn2 89.74(16) . . ?
O7 Mn3 Mn2 134.27(16) . . ?
O8 Mn3 Mn2 134.97(16) . . ?
N7 Mn3 Mn2 101.77(18) . . ?
O15 S1 O16 114.8(4) . . ?
O15 S1 O17 117.9(5) . . ?
O16 S1 O17 112.6(4) . . ?
O15 S1 O14 97.3(4) . . ?
O16 S1 O14 106.8(3) . . ?
O17 S1 O14 105.0(4) . . ?
O24A S5 O23B 53.1(8) . . ?
O24A S5 O25 116.3(5) . . ?
O23B S5 O25 130.2(8) . . ?
O24A S5 O23A 113.9(6) . . ?
O23B S5 O23A 60.9(9) . . ?
O25 S5 O23A 107.7(5) . . ?
O24A S5 O22A 104.8(6) . . ?
O23B S5 O22A 120.8(8) . . ?
O25 S5 O22A 109.0(4) . . ?
O23A S5 O22A 104.3(5) . . ?
O24A S5 O22B 128.6(7) . . ?
O23B S5 O22B 102.4(9) . . ?
O25 S5 O22B 113.1(6) . . ?
O23A S5 O22B 61.0(7) . . ?
O22A S5 O22B 44.1(6) . . ?
O24A S5 O24B 55.9(7) . . ?
O23B S5 O24B 103.5(9) . . ?
O25 S5 O24B 103.4(6) . . ?
O23A S5 O24B 148.1(6) . . ?
O22A S5 O24B 57.6(7) . . ?
O22B S5 O24B 100.0(8) . . ?
O11 S2 O12 116.3(4) . . ?
O11 S2 O10 116.4(4) . . ?
O12 S2 O10 111.2(4) . . ?
O11 S2 O13 98.6(4) . . ?
O12 S2 O13 105.8(4) . . ?
O10 S2 O13 106.6(3) . . ?
O20 S7 O18 117.0(9) . . ?
O20 S7 O19 115.1(7) . . ?
O18 S7 O19 114.2(7) . . ?
O20 S7 O21 106.3(5) . . ?
O18 S7 O21 95.2(5) . . ?
O19 S7 O21 105.9(4) . . ?
Mn1 O4 Mn2 129.2(3) . . ?
Mn1 O3 Mn3 129.9(3) . . ?
N6 O5 Mn2 110.5(4) . . ?
N9 O8 Mn3 112.9(4) . . ?
C45 N5 O6 116.0(7) . . ?
C45 N5 C41 122.8(7) . . ?
O6 N5 C41 121.2(6) . . ?
Mn2 O1 Mn3 95.3(2) . . ?
N8 O7 Mn3 115.0(4) . . ?
Mn2 O2 Mn3 94.9(2) . . ?
N5 O6 Mn2 112.4(4) . . ?
O5 N6 C35 121.5(6) . . ?
O5 N6 C31 116.4(6) . . ?
C35 N6 C31 122.0(7) . . ?
Mn1 O9 H9A 114(7) . . ?
Mn1 O9 H9B 110(7) . . ?
H9A O9 H9B 101(9) . . ?
O14 O13 S2 108.6(4) . . ?
O13 O14 S1 108.0(4) . . ?
C40 N4 C36 118.4(6) . . ?
C40 N4 Mn2 121.7(5) . . ?
C36 N4 Mn2 119.8(5) . . ?
O22A O21 O22B 46.4(7) . . ?
O22A O21 S7 103.6(5) . . ?
O22B O21 S7 105.7(8) . . ?
C15 N3 C11 121.2(7) . . ?
C15 N3 Mn1 123.3(6) . . ?
C11 N3 Mn1 115.0(5) . . ?
O7 N8 C20 122.3(8) . . ?
O7 N8 C16 116.9(7) . . ?
C20 N8 C16 120.8(8) . . ?
N6 C35 C34 118.7(7) . . ?
N6 C35 C36 119.6(6) . . ?
C34 C35 C36 121.7(7) . . ?
C30 N9 C26 125.8(8) . . ?
C30 N9 O8 113.1(7) . . ?
C26 N9 O8 121.0(8) . . ?
N4 C36 C37 121.5(7) . . ?
N4 C36 C35 119.2(6) . . ?
C37 C36 C35 119.2(7) . . ?
N4 C40 C39 122.0(7) . . ?
N4 C40 C41 119.0(7) . . ?
C39 C40 C41 118.9(7) . . ?
C10 N1 C6 122.5(7) . . ?
C10 N1 Mn1 118.9(5) . . ?
C6 N1 Mn1 118.0(5) . . ?
N5 C45 C44 118.7(8) . . ?
N5 C45 H45 120.6 . . ?
C44 C45 H45 120.6 . . ?
C43 C42 C41 121.6(9) . . ?
C43 C42 H42 119.2 . . ?
C41 C42 H42 119.2 . . ?
C33 C34 C35 120.0(9) . . ?
C33 C34 H34 120.0 . . ?
C35 C34 H34 120.0 . . ?
C37 C38 C39 118.6(8) . . ?
C37 C38 H38 120.7 . . ?
C39 C38 H38 120.7 . . ?
C28 C29 C30 119.7(12) . . ?
C28 C29 H29 120.1 . . ?
C30 C29 H29 120.1 . . ?
N6 C31 C32 119.6(8) . . ?
N6 C31 H31 120.2 . . ?
C32 C31 H31 120.2 . . ?
C1 N2 C5 120.8(6) . . ?
C1 N2 Mn1 123.7(5) . . ?
C5 N2 Mn1 115.4(5) . . ?
C21 N7 C25 119.6(8) . . ?
C21 N7 Mn3 121.3(7) . . ?
C25 N7 Mn3 119.1(7) . . ?
N2 C1 C2 120.8(7) . . ?
N2 C1 H1 119.6 . . ?
C2 C1 H1 119.6 . . ?
C38 C37 C36 120.2(8) . . ?
C38 C37 H37 119.9 . . ?
C36 C37 H37 119.9 . . ?
N2 C5 C4 120.1(7) . . ?
N2 C5 C6 114.9(6) . . ?
C4 C5 C6 124.9(7) . . ?
N1 C10 C9 120.8(7) . . ?
N1 C10 C11 111.8(7) . . ?
C9 C10 C11 127.3(7) . . ?
C40 C39 C38 119.0(7) . . ?
C40 C39 H39 120.5 . . ?
C38 C39 H39 120.5 . . ?
C2 C3 C4 119.0(8) . . ?
C2 C3 H3 120.5 . . ?
C4 C3 H3 120.5 . . ?
C11 C12 C13 119.3(9) . . ?
C11 C12 H12 120.4 . . ?
C13 C12 H12 120.4 . . ?
N1 C6 C7 119.4(7) . . ?
N1 C6 C5 111.9(7) . . ?
C7 C6 C5 128.7(7) . . ?
C17 C16 N8 120.7(9) . . ?
C17 C16 H16 119.6 . . ?
N8 C16 H16 119.6 . . ?
C24 C23 C22 118.5(11) . . ?
C24 C23 H23 120.8 . . ?
C22 C23 H23 120.8 . . ?
N3 C11 C12 119.5(7) . . ?
N3 C11 C10 114.7(7) . . ?
C12 C11 C10 125.7(8) . . ?
C6 C7 C8 118.6(7) . . ?
C6 C7 H7 120.7 . . ?
C8 C7 H7 120.7 . . ?
N5 C41 C42 117.3(7) . . ?
N5 C41 C40 120.6(7) . . ?
C42 C41 C40 122.0(8) . . ?
N8 C20 C19 116.2(10) . . ?
N8 C20 C21 119.1(8) . . ?
C19 C20 C21 124.2(9) . . ?
C13 C14 C15 119.4(8) . . ?
C13 C14 H14 120.3 . . ?
C15 C14 H14 120.3 . . ?
C10 C9 C8 117.5(8) . . ?
C10 C9 H9 121.2 . . ?
C8 C9 H9 121.2 . . ?
C7 C8 C9 121.0(8) . . ?
C7 C8 H8 119.5 . . ?
C9 C8 H8 119.5 . . ?
N9 C30 C29 118.1(10) . . ?
N9 C30 H30 121.0 . . ?
C29 C30 H30 121.0 . . ?
C3 C2 C1 120.0(8) . . ?
C3 C2 H2 120.0 . . ?
C1 C2 H2 120.0 . . ?
N9 C26 C27 114.9(12) . . ?
N9 C26 C25 121.7(8) . . ?
C27 C26 C25 123.3(11) . . ?
C32 C33 C34 120.3(8) . . ?
C32 C33 H33 119.9 . . ?
C34 C33 H33 119.9 . . ?
C18 C17 C16 121.0(11) . . ?
C18 C17 H17 119.5 . . ?
C16 C17 H17 119.5 . . ?
C23 C24 C25 121.4(13) . . ?
C23 C24 H24 119.3 . . ?
C25 C24 H24 119.3 . . ?
N3 C15 C14 120.0(8) . . ?
N3 C15 H15 120.0 . . ?
C14 C15 H15 120.0 . . ?
C5 C4 C3 119.2(8) . . ?
C5 C4 H4 120.4 . . ?
C3 C4 H4 120.4 . . ?
C44 C43 C42 119.7(8) . . ?
C44 C43 H43 120.1 . . ?
C42 C43 H43 120.1 . . ?
C18 C19 C20 121.2(10) . . ?
C18 C19 H19 119.4 . . ?
C20 C19 H19 119.4 . . ?
C43 C44 C45 119.9(8) . . ?
C43 C44 H44 120.1 . . ?
C45 C44 H44 120.1 . . ?
C33 C32 C31 119.5(8) . . ?
C33 C32 H32 120.3 . . ?
C31 C32 H32 120.3 . . ?
C14 C13 C12 120.6(8) . . ?
C14 C13 H13 119.7 . . ?
C12 C13 H13 119.7 . . ?
C28 C27 C26 121.9(12) . . ?
C28 C27 H27 119.1 . . ?
C26 C27 H27 119.1 . . ?
N7 C21 C22 120.7(12) . . ?
N7 C21 C20 120.8(8) . . ?
C22 C21 C20 118.5(11) . . ?
C23 C22 C21 120.2(13) . . ?
C23 C22 H22 119.9 . . ?
C21 C22 H22 119.9 . . ?
C17 C18 C19 120.0(10) . . ?
C17 C18 H18 120.0 . . ?
C19 C18 H18 120.0 . . ?
N7 C25 C24 119.5(12) . . ?
N7 C25 C26 121.1(8) . . ?
C24 C25 C26 119.1(11) . . ?
C29 C28 C27 119.6(10) . . ?
C29 C28 H28 120.2 . . ?
C27 C28 H28 120.2 . . ?
O21 O22A S5 108.4(6) . . ?
O21 O22B S5 106.3(9) . . ?

loop_
_geom_bond_atom_site_label_1
_geom_bond_atom_site_label_2
_geom_bond_distance
_geom_bond_site_symmetry_2
_geom_bond_publ_flag
Mn1 O3 1.761(5) . ?
Mn1 O4 1.761(5) . ?
Mn1 N1 1.990(6) . ?
Mn1 N3 2.005(6) . ?
Mn1 N2 2.012(6) . ?
Mn1 O9 2.023(6) . ?
Mn1 Mn2 3.2230(18) . ?
Mn2 O4 1.807(5) . ?
Mn2 O1 1.808(5) . ?
Mn2 O2 1.815(5) . ?
Mn2 O5 1.967(5) . ?
Mn2 O6 1.969(5) . ?
Mn2 N4 2.065(6) . ?
Mn2 Mn3 2.6772(17) . ?
Mn3 O1 1.813(5) . ?
Mn3 O2 1.818(5) . ?
Mn3 O3 1.818(5) . ?
Mn3 O7 1.980(5) . ?
Mn3 O8 1.984(5) . ?
Mn3 N7 2.074(7) . ?
S1 O15 1.391(8) . ?
S1 O16 1.442(5) . ?
S1 O17 1.463(7) . ?
S1 O14 1.673(6) . ?
S5 O24A 1.361(9) . ?
S5 O23B 1.385(16) . ?
S5 O25 1.428(6) . ?
S5 O23A 1.529(10) . ?
S5 O22A 1.577(10) . ?
S5 O22B 1.584(18) . ?
S5 O24B 1.658(15) . ?
S2 O11 1.429(7) . ?
S2 O12 1.433(7) . ?
S2 O10 1.448(6) . ?
S2 O13 1.641(6) . ?
S7 O20 1.401(9) . ?
S7 O18 1.412(10) . ?
S7 O19 1.418(8) . ?
S7 O21 1.681(8) . ?
O5 N6 1.333(8) . ?
O8 N9 1.361(8) . ?
N5 C45 1.343(10) . ?
N5 O6 1.347(8) . ?
N5 C41 1.361(10) . ?
O7 N8 1.346(8) . ?
N6 C35 1.335(10) . ?
N6 C31 1.371(9) . ?
O9 H9A 0.91(12) . ?
O9 H9B 0.74(10) . ?
O13 O14 1.473(9) . ?
N4 C40 1.349(9) . ?
N4 C36 1.362(9) . ?
O21 O22A 1.490(11) . ?
O21 O22B 1.524(17) . ?
N3 C15 1.342(10) . ?
N3 C11 1.371(10) . ?
N8 C20 1.353(11) . ?
N8 C16 1.376(11) . ?
C35 C34 1.392(11) . ?
C35 C36 1.494(10) . ?
N9 C30 1.349(13) . ?
N9 C26 1.359(12) . ?
C36 C37 1.375(11) . ?
C40 C39 1.387(11) . ?
C40 C41 1.485(10) . ?
N1 C10 1.332(10) . ?
N1 C6 1.358(9) . ?
C45 C44 1.413(12) . ?
C45 H45 0.9300 . ?
C42 C43 1.371(12) . ?
C42 C41 1.385(11) . ?
C42 H42 0.9300 . ?
C34 C33 1.382(12) . ?
C34 H34 0.9300 . ?
C38 C37 1.374(11) . ?
C38 C39 1.393(12) . ?
C38 H38 0.9300 . ?
C29 C28 1.364(18) . ?
C29 C30 1.405(12) . ?
C29 H29 0.9300 . ?
C31 C32 1.381(12) . ?
C31 H31 0.9300 . ?
N2 C1 1.332(10) . ?
N2 C5 1.361(10) . ?
N7 C21 1.343(13) . ?
N7 C25 1.370(13) . ?
C1 C2 1.381(11) . ?
C1 H1 0.9300 . ?
C37 H37 0.9300 . ?
C5 C4 1.371(11) . ?
C5 C6 1.472(11) . ?
C10 C9 1.380(12) . ?
C10 C11 1.477(11) . ?
C39 H39 0.9300 . ?
C3 C2 1.358(12) . ?
C3 C4 1.409(12) . ?
C3 H3 0.9300 . ?
C12 C11 1.375(11) . ?
C12 C13 1.386(13) . ?
C12 H12 0.9300 . ?
C6 C7 1.377(11) . ?
C16 C17 1.348(12) . ?
C16 H16 0.9300 . ?
C23 C24 1.34(2) . ?
C23 C22 1.38(2) . ?
C23 H23 0.9300 . ?
O28 O29 1.24(2) . ?
C7 C8 1.392(12) . ?
C7 H7 0.9300 . ?
C20 C19 1.443(15) . ?
C20 C21 1.497(15) . ?
C14 C13 1.356(14) . ?
C14 C15 1.393(12) . ?
C14 H14 0.9300 . ?
C9 C8 1.397(12) . ?
C9 H9 0.9300 . ?
C8 H8 0.9300 . ?
C30 H30 0.9300 . ?
C2 H2 0.9300 . ?
C26 C27 1.409(14) . ?
C26 C25 1.434(15) . ?
C33 C32 1.353(14) . ?
C33 H33 0.9300 . ?
C17 C18 1.332(15) . ?
C17 H17 0.9300 . ?
C24 C25 1.402(15) . ?
C24 H24 0.9300 . ?
C15 H15 0.9300 . ?
C4 H4 0.9300 . ?
C43 C44 1.340(14) . ?
C43 H43 0.9300 . ?
C19 C18 1.344(17) . ?
C19 H19 0.9300 . ?
C44 H44 0.9300 . ?
C32 H32 0.9300 . ?
C13 H13 0.9300 . ?
C27 C28 1.39(2) . ?
C27 H27 0.9300 . ?
C21 C22 1.392(13) . ?
C22 H22 0.9300 . ?
C18 H18 0.9300 . ?
C28 H28 0.9300 . ?
